data_2236004
loop_
_publ_author_name
'Mthembu, Siyanda T.'
'Madeley, Lee G.'
'de Koning, Charles B.'
'Michael, Joseph P.'

_publ_section_title
;
 2-[(2<i>Z</i>)-Azepan-2-ylidene]-1-(4-nitrophenyl)ethanone
;
_journal_coeditor_code TK5129
_journal_issue 8
_journal_name_full 'Acta Crystallographica Section E'
_journal_page_first o2479
_journal_paper_doi 10.1107/S1600536812032035
_journal_volume 68
_journal_year 2012
_chemical_formula_iupac 'C14 H16 N2 O3'
_chemical_formula_moiety 'C14 H16 N2 O3'
_chemical_formula_sum 'C14 H16 N2 O3'
_chemical_formula_weight 260.29
_chemical_name_systematic
;
2-[(2<i>Z</i>)-Azepan-2-ylidene]-1-(4-nitrophenyl)ethanone
;
_space_group_IT_number 2
_symmetry_cell_setting triclinic
_symmetry_space_group_name_Hall '-P 1'
_symmetry_space_group_name_H-M 'P -1'
_audit_creation_method 'WinGX routine CIF_UPDATE'
_cell_angle_alpha 76.508(2)
_cell_angle_beta 81.134(2)
_cell_angle_gamma 80.596(2)
_cell_formula_units_Z 2
_cell_length_a 6.7963(3)
_cell_length_b 8.4054(3)
_cell_length_c 11.6649(5)
_cell_measurement_reflns_used 6539
_cell_measurement_temperature 173(2)
_cell_measurement_theta_max 28.38
_cell_measurement_theta_min 2.51
_cell_volume 634.58(5)
_computing_cell_refinement 'SAINT-Plus (Bruker, 2004)'
_computing_data_collection 'APEX2 (Bruker, 2005)'
_computing_data_reduction
;
SAINT-Plus (Bruker, 2004) and XPREP (Bruker 2004)
;
_computing_molecular_graphics
;
ORTEP-3 for Windows (Farrugia, 1997) and DIAMOND (Brandenburg,
1999)
;
_computing_publication_material
;
WinGX (Farrugia, 1999) and PLATON (Spek, 2009)
;
_computing_structure_refinement 'SHELXL97 (Sheldrick, 2008)'
_computing_structure_solution 'SHELXS97 (Sheldrick, 2008)'
_diffrn_ambient_temperature 173(2)
_diffrn_measured_fraction_theta_full 0.999
_diffrn_measured_fraction_theta_max 0.999
_diffrn_measurement_device_type 'Bruker APEXII CCD area-detector'
_diffrn_measurement_method \w
_diffrn_radiation_type MoK\a
_diffrn_radiation_wavelength 0.71073
_diffrn_reflns_av_R_equivalents 0.0476
_diffrn_reflns_limit_h_max 8
_diffrn_reflns_limit_h_min -8
_diffrn_reflns_limit_k_max 11
_diffrn_reflns_limit_k_min -11
_diffrn_reflns_limit_l_max 15
_diffrn_reflns_limit_l_min -15
_diffrn_reflns_number 10354
_diffrn_reflns_theta_full 27.99
_diffrn_reflns_theta_max 27.99
_diffrn_reflns_theta_min 1.81
_diffrn_standards_number 0
_exptl_absorpt_coefficient_mu 0.097
_exptl_absorpt_correction_T_max 0.955
_exptl_absorpt_correction_T_min 0.905
_exptl_absorpt_correction_type multi-scan
_exptl_absorpt_process_details '(SADABS; Sheldrick, 1996)'
_exptl_crystal_colour red
_exptl_crystal_density_diffrn 1.362
_exptl_crystal_density_method 'not measured'
_exptl_crystal_description block
_exptl_crystal_F_000 276
_exptl_crystal_size_max 0.56
_exptl_crystal_size_mid 0.5
_exptl_crystal_size_min 0.42
_refine_diff_density_max 0.303
_refine_diff_density_min -0.237
_refine_ls_extinction_coef 0.170(12)
_refine_ls_extinction_expression Fc^*^=kFc[1+0.001xFc^2^\l^3^/sin(2\q)]^-1/4^
_refine_ls_extinction_method 'SHELXL97 (Sheldrick, 2008)'
_refine_ls_goodness_of_fit_ref 1.061
_refine_ls_hydrogen_treatment mixed
_refine_ls_matrix_type full
_refine_ls_number_parameters 177
_refine_ls_number_reflns 3041
_refine_ls_number_restraints 0
_refine_ls_restrained_S_all 1.061
_refine_ls_R_factor_gt 0.0391
_refine_ls_shift/su_max 0
_refine_ls_structure_factor_coef Fsqd
_refine_ls_weighting_details 'calc w = 1/[\s^2^(Fo^2^)+(0.0618P)^2^+0.1127P] where P=(Fo^2^+2Fc^2^)/3'
_refine_ls_weighting_scheme calc
_refine_ls_wR_factor_ref 0.1158
_reflns_number_gt 2732
_reflns_number_total 3041
_reflns_threshold_expression I>2\s(I)
_cod_data_source_file tk5129.cif
_cod_data_source_block I
_cod_database_code 2236004
_cod_database_fobs_code 2236004

loop_
_symmetry_equiv_pos_as_xyz
'x, y, z'
'-x, -y, -z'

loop_
_atom_site_type_symbol
_atom_site_label
_atom_site_fract_x
_atom_site_fract_y
_atom_site_fract_z
_atom_site_U_iso_or_equiv
_atom_site_adp_type
_atom_site_calc_flag
_atom_site_refinement_flags
_atom_site_occupancy
C C1 1.01720(16) 0.40728(13) 0.79045(9) 0.0296(2) Uani d . 1
H H1A 1.0007 0.4794 0.8483 0.035 Uiso calc R 1
H H1B 1.155 0.4094 0.7482 0.035 Uiso calc R 1
C C2 0.99594(18) 0.23125(14) 0.85852(10) 0.0342(3) Uani d . 1
H H2A 1.1187 0.1856 0.8974 0.041 Uiso calc R 1
H H2B 0.9882 0.1633 0.8009 0.041 Uiso calc R 1
C C3 0.8137(2) 0.21416(15) 0.95278(11) 0.0394(3) Uani d . 1
H H3A 0.8141 0.096 0.9913 0.047 Uiso calc R 1
H H3B 0.8279 0.2735 1.0144 0.047 Uiso calc R 1
C C4 0.61162(18) 0.27927(13) 0.90694(10) 0.0333(3) Uani d . 1
H H4A 0.5034 0.2527 0.9728 0.04 Uiso calc R 1
H H4B 0.5976 0.2215 0.8443 0.04 Uiso calc R 1
C C5 0.58338(16) 0.46611(13) 0.85608(9) 0.0281(2) Uani d . 1
H H5A 0.4378 0.5065 0.8606 0.034 Uiso calc R 1
H H5B 0.6428 0.5213 0.9062 0.034 Uiso calc R 1
C C6 0.67677(15) 0.51517(12) 0.72942(9) 0.0248(2) Uani d . 1
C C7 0.55481(15) 0.60086(12) 0.64327(9) 0.0256(2) Uani d . 1
H H7 0.4135 0.6146 0.665 0.031 Uiso calc R 1
C C8 0.63077(15) 0.66855(12) 0.52480(9) 0.0249(2) Uani d . 1
C C9 0.48836(15) 0.78776(12) 0.44815(8) 0.0236(2) Uani d . 1
C C10 0.28080(15) 0.78647(13) 0.46714(9) 0.0267(2) Uani d . 1
H H10 0.2248 0.7046 0.5285 0.032 Uiso calc R 1
C C11 0.15532(15) 0.90342(13) 0.39730(9) 0.0270(2) Uani d . 1
H H11 0.0138 0.9038 0.411 0.032 Uiso calc R 1
C C12 0.24127(15) 1.01984(12) 0.30693(9) 0.0244(2) Uani d . 1
C C13 0.44670(16) 1.02284(12) 0.28387(9) 0.0271(2) Uani d . 1
H H13 0.5021 1.1028 0.2207 0.033 Uiso calc R 1
C C14 0.56934(15) 0.90611(13) 0.35534(9) 0.0273(2) Uani d . 1
H H14 0.7107 0.9064 0.3411 0.033 Uiso calc R 1
N N1 0.87397(13) 0.47603(11) 0.70420(8) 0.0275(2) Uani d . 1
H H1 0.923(2) 0.5042(18) 0.6274(14) 0.042(4) Uiso d . 1
N N2 0.10920(13) 1.14105(10) 0.23068(8) 0.0275(2) Uani d . 1
O O1 0.81102(11) 0.64279(10) 0.48208(7) 0.0328(2) Uani d . 1
O O2 -0.07169(12) 1.15862(11) 0.26345(8) 0.0403(2) Uani d . 1
O O3 0.18635(12) 1.21881(10) 0.13628(7) 0.0373(2) Uani d . 1

loop_
_atom_site_aniso_label
_atom_site_aniso_U_11
_atom_site_aniso_U_22
_atom_site_aniso_U_33
_atom_site_aniso_U_12
_atom_site_aniso_U_13
_atom_site_aniso_U_23
C1 0.0269(5) 0.0327(5) 0.0286(5) -0.0022(4) -0.0067(4) -0.0047(4)
C2 0.0361(6) 0.0315(5) 0.0320(6) 0.0020(4) -0.0066(5) -0.0036(4)
C3 0.0462(7) 0.0339(6) 0.0301(6) 0.0000(5) -0.0018(5) 0.0034(4)
C4 0.0379(6) 0.0319(5) 0.0276(5) -0.0090(4) 0.0047(4) -0.0041(4)
C5 0.0294(5) 0.0320(5) 0.0213(5) -0.0027(4) 0.0015(4) -0.0062(4)
C6 0.0267(5) 0.0249(5) 0.0224(5) -0.0042(4) -0.0002(4) -0.0056(4)
C7 0.0225(5) 0.0283(5) 0.0241(5) -0.0023(4) 0.0005(4) -0.0045(4)
C8 0.0238(5) 0.0262(5) 0.0241(5) -0.0030(4) -0.0017(4) -0.0050(4)
C9 0.0241(5) 0.0245(5) 0.0218(5) -0.0030(4) -0.0008(4) -0.0057(4)
C10 0.0265(5) 0.0286(5) 0.0233(5) -0.0064(4) -0.0012(4) -0.0017(4)
C11 0.0213(5) 0.0326(5) 0.0262(5) -0.0048(4) -0.0016(4) -0.0047(4)
C12 0.0265(5) 0.0233(5) 0.0235(5) -0.0016(4) -0.0040(4) -0.0055(4)
C13 0.0283(5) 0.0258(5) 0.0257(5) -0.0063(4) -0.0014(4) -0.0020(4)
C14 0.0217(5) 0.0313(5) 0.0272(5) -0.0050(4) -0.0006(4) -0.0036(4)
N1 0.0253(4) 0.0332(5) 0.0211(4) -0.0019(3) -0.0017(3) -0.0023(3)
N2 0.0282(5) 0.0251(4) 0.0286(4) -0.0026(3) -0.0040(3) -0.0047(3)
O1 0.0236(4) 0.0398(4) 0.0278(4) 0.0009(3) 0.0021(3) 0.0002(3)
O2 0.0263(4) 0.0435(5) 0.0434(5) 0.0029(3) -0.0038(3) 0.0004(4)
O3 0.0378(5) 0.0363(4) 0.0319(4) -0.0056(3) -0.0043(3) 0.0049(3)

loop_
_atom_type_symbol
_atom_type_description
_atom_type_scat_dispersion_real
_atom_type_scat_dispersion_imag
_atom_type_scat_source
C C 0.0033 0.0016 'International Tables Vol C Tables 4.2.6.8 and 6.1.1.4'
H H 0 0 'International Tables Vol C Tables 4.2.6.8 and 6.1.1.4'
N N 0.0061 0.0033 'International Tables Vol C Tables 4.2.6.8 and 6.1.1.4'
O O 0.0106 0.006 'International Tables Vol C Tables 4.2.6.8 and 6.1.1.4'

loop_
_geom_angle_atom_site_label_1
_geom_angle_atom_site_label_2
_geom_angle_atom_site_label_3
_geom_angle
N1 C1 C2 114.74(9)
N1 C1 H1A 108.6
C2 C1 H1A 108.6
N1 C1 H1B 108.6
C2 C1 H1B 108.6
H1A C1 H1B 107.6
C1 C2 C3 115.04(9)
C1 C2 H2A 108.5
C3 C2 H2A 108.5
C1 C2 H2B 108.5
C3 C2 H2B 108.5
H2A C2 H2B 107.5
C4 C3 C2 115.06(10)
C4 C3 H3A 108.5
C2 C3 H3A 108.5
C4 C3 H3B 108.5
C2 C3 H3B 108.5
H3A C3 H3B 107.5
C3 C4 C5 113.73(9)
C3 C4 H4A 108.8
C5 C4 H4A 108.8
C3 C4 H4B 108.8
C5 C4 H4B 108.8
H4A C4 H4B 107.7
C6 C5 C4 113.97(9)
C6 C5 H5A 108.8
C4 C5 H5A 108.8
C6 C5 H5B 108.8
C4 C5 H5B 108.8
H5A C5 H5B 107.7
N1 C6 C7 122.38(9)
N1 C6 C5 118.52(9)
C7 C6 C5 119.10(9)
C6 C7 C8 123.35(9)
C6 C7 H7 118.3
C8 C7 H7 118.3
O1 C8 C7 124.12(9)
O1 C8 C9 118.04(9)
C7 C8 C9 117.72(9)
C10 C9 C14 119.09(9)
C10 C9 C8 122.91(9)
C14 C9 C8 117.99(9)
C11 C10 C9 120.69(9)
C11 C10 H10 119.7
C9 C10 H10 119.7
C10 C11 C12 118.47(9)
C10 C11 H11 120.8
C12 C11 H11 120.8
C13 C12 C11 122.46(9)
C13 C12 N2 118.91(9)
C11 C12 N2 118.60(9)
C12 C13 C14 118.20(9)
C12 C13 H13 120.9
C14 C13 H13 120.9
C13 C14 C9 121.06(9)
C13 C14 H14 119.5
C9 C14 H14 119.5
C6 N1 C1 126.07(9)
C6 N1 H1 115.6(9)
C1 N1 H1 118.0(9)
O2 N2 O3 123.31(9)
O2 N2 C12 118.66(9)
O3 N2 C12 118.02(9)

loop_
_geom_bond_atom_site_label_1
_geom_bond_atom_site_label_2
_geom_bond_distance
C1 N1 1.4630(13)
C1 C2 1.5254(15)
C1 H1A 0.99
C1 H1B 0.99
C2 C3 1.5259(17)
C2 H2A 0.99
C2 H2B 0.99
C3 C4 1.5219(18)
C3 H3A 0.99
C3 H3B 0.99
C4 C5 1.5353(15)
C4 H4A 0.99
C4 H4B 0.99
C5 C6 1.5060(13)
C5 H5A 0.99
C5 H5B 0.99
C6 N1 1.3306(13)
C6 C7 1.3927(14)
C7 C8 1.4174(14)
C7 H7 0.95
C8 O1 1.2535(12)
C8 C9 1.5073(14)
C9 C10 1.3952(14)
C9 C14 1.3990(14)
C10 C11 1.3870(14)
C10 H10 0.95
C11 C12 1.3877(14)
C11 H11 0.95
C12 C13 1.3838(14)
C12 N2 1.4694(13)
C13 C14 1.3848(15)
C13 H13 0.95
C14 H14 0.95
N1 H1 0.897(16)
N2 O2 1.2253(12)
N2 O3 1.2300(12)

loop_
_geom_hbond_atom_site_label_D
_geom_hbond_atom_site_label_H
_geom_hbond_atom_site_label_A
_geom_hbond_site_symmetry_A
_geom_hbond_distance_DH
_geom_hbond_distance_HA
_geom_hbond_distance_DA
_geom_hbond_angle_DHA
N1 H1 O1 . 0.897(16) 1.998(15) 2.7041(11) 134.6(13)
N1 H1 O1 2_766 0.897(16) 2.392(15) 3.0303(12) 128.2(12)

loop_
_geom_torsion_atom_site_label_1
_geom_torsion_atom_site_label_2
_geom_torsion_atom_site_label_3
_geom_torsion_atom_site_label_4
_geom_torsion
N1 C1 C2 C3 -73.34(13)
C1 C2 C3 C4 58.23(14)
C2 C3 C4 C5 -64.07(13)
C3 C4 C5 C6 82.62(12)
C4 C5 C6 N1 -60.10(13)
C4 C5 C6 C7 120.49(11)
N1 C6 C7 C8 -6.73(16)
C5 C6 C7 C8 172.66(10)
C6 C7 C8 O1 8.38(17)
C6 C7 C8 C9 -167.41(9)
O1 C8 C9 C10 157.98(10)
C7 C8 C9 C10 -25.96(14)
O1 C8 C9 C14 -23.10(14)
C7 C8 C9 C14 152.95(10)
C14 C9 C10 C11 -1.74(16)
C8 C9 C10 C11 177.16(9)
C9 C10 C11 C12 1.08(16)
C10 C11 C12 C13 0.29(16)
C10 C11 C12 N2 178.33(9)
C11 C12 C13 C14 -0.94(16)
N2 C12 C13 C14 -178.98(9)
C12 C13 C14 C9 0.24(16)
C10 C9 C14 C13 1.07(16)
C8 C9 C14 C13 -177.89(9)
C7 C6 N1 C1 170.95(10)
C5 C6 N1 C1 -8.44(15)
C2 C1 N1 C6 68.52(14)
C13 C12 N2 O2 -166.71(9)
C11 C12 N2 O2 15.17(14)
C13 C12 N2 O3 13.97(14)
C11 C12 N2 O3 -164.14(9)
